data_4065219
loop_
_publ_author_name
'Chen, Chao'
'Anselment, Timo M. J.'
'Fr\"ohlich, Roland'
'Rieger, Bernhard'
'Kehr, Gerald'
'Erker, Gerhard'

_publ_section_title
;
 o-Diarylphosphinoferrocene Sulfonate Palladium Systems for Nonalternating
 Ethene--Carbon Monoxide Copolymerization
;
_journal_issue 19
_journal_name_full Organometallics
_journal_page_first 5248
_journal_paper_doi 10.1021/om200628r
_journal_volume 30
_journal_year 2011
_chemical_formula_sum 'C54 H62 Cl4 Fe2 N2 O6 P2 Pd2 S2'
_chemical_formula_weight 1427.42
_chemical_name_systematic
; 
 ? 
;
_space_group_IT_number 14
_symmetry_cell_setting monoclinic
_symmetry_space_group_name_Hall '-P 2yn'
_symmetry_space_group_name_H-M 'P 1 21/n 1'
_atom_sites_solution_hydrogens geom
_atom_sites_solution_primary direct
_atom_sites_solution_secondary difmap
_audit_creation_method SHELXL-97
_cell_angle_alpha 90.00
_cell_angle_beta 99.615(1)
_cell_angle_gamma 90.00
_cell_formula_units_Z 2
_cell_length_a 12.0508(2)
_cell_length_b 11.6611(2)
_cell_length_c 24.0288(7)
_cell_measurement_reflns_used 5540
_cell_measurement_temperature 223(2)
_cell_measurement_theta_max 27.88
_cell_measurement_theta_min 0.41
_cell_volume 3329.23(13)
_computing_cell_refinement 'Collect (Nonius B.V., 1998)'
_computing_data_collection 'Collect (Nonius B.V., 1998)'
_computing_data_reduction 'Denzo-SMN (Otwinowski & Minor, 1997)'
_computing_molecular_graphics 'XP (BrukerAXS, 2000)'
_computing_publication_material 'SHELXL-97 (Sheldrick, 1997)'
_computing_structure_refinement 'SHELXL-97 (Sheldrick, 1997)'
_computing_structure_solution 'SHELXS-97 (Sheldrick, 1990)'
_diffrn_ambient_temperature 223(2)
_diffrn_measured_fraction_theta_full 0.994
_diffrn_measured_fraction_theta_max 0.994
_diffrn_measurement_device_type 'Nonius KappaCCD'
_diffrn_measurement_method '\w and \f scans'
_diffrn_radiation_monochromator graphite
_diffrn_radiation_source 'rotating anode Nonius FR591'
_diffrn_radiation_type MoK\a
_diffrn_radiation_wavelength 0.71073
_diffrn_reflns_av_R_equivalents 0.0665
_diffrn_reflns_av_sigmaI/netI 0.0657
_diffrn_reflns_limit_h_max 9
_diffrn_reflns_limit_h_min -15
_diffrn_reflns_limit_k_max 15
_diffrn_reflns_limit_k_min -12
_diffrn_reflns_limit_l_max 31
_diffrn_reflns_limit_l_min -30
_diffrn_reflns_number 21179
_diffrn_reflns_theta_full 27.96
_diffrn_reflns_theta_max 27.96
_diffrn_reflns_theta_min 1.72
_exptl_absorpt_coefficient_mu 1.273
_exptl_absorpt_correction_T_max 0.9391
_exptl_absorpt_correction_T_min 0.5686
_exptl_absorpt_correction_type multi-scan
_exptl_absorpt_process_details 'SORTAV (Blessing, 1995 & 1997)'
_exptl_crystal_colour yellow
_exptl_crystal_density_diffrn 1.424
_exptl_crystal_density_method 'not measured'
_exptl_crystal_description needle
_exptl_crystal_F_000 1444
_exptl_crystal_size_max 0.50
_exptl_crystal_size_mid 0.10
_exptl_crystal_size_min 0.05
_refine_diff_density_max 1.698
_refine_diff_density_min -0.733
_refine_diff_density_rms 0.149
_refine_ls_extinction_method none
_refine_ls_goodness_of_fit_ref 1.037
_refine_ls_hydrogen_treatment constr
_refine_ls_matrix_type full
_refine_ls_number_parameters 355
_refine_ls_number_reflns 7953
_refine_ls_number_restraints 31
_refine_ls_restrained_S_all 1.048
_refine_ls_R_factor_all 0.0967
_refine_ls_R_factor_gt 0.0641
_refine_ls_shift/su_max 0.001
_refine_ls_shift/su_mean 0.000
_refine_ls_structure_factor_coef Fsqd
_refine_ls_weighting_details 'calc w=1/[\s^2^(Fo^2^)+(0.1434P)^2^+0.9650P] where P=(Fo^2^+2Fc^2^)/3'
_refine_ls_weighting_scheme calc
_refine_ls_wR_factor_gt 0.1995
_refine_ls_wR_factor_ref 0.2232
_reflns_number_gt 5423
_reflns_number_total 7953
_reflns_threshold_expression >2sigma(I)
_cod_data_source_file om200628r_si_002.cif
_cod_data_source_block erk4610
_cod_original_sg_symbol_H-M P21/n
_cod_database_code 4065219

loop_
_symmetry_equiv_pos_as_xyz
'x, y, z'
'-x+1/2, y+1/2, -z+1/2'
'-x, -y, -z'
'x-1/2, -y-1/2, z-1/2'

loop_
_atom_site_label
_atom_site_type_symbol
_atom_site_fract_x
_atom_site_fract_y
_atom_site_fract_z
_atom_site_U_iso_or_equiv
_atom_site_adp_type
_atom_site_occupancy
_atom_site_symmetry_multiplicity
_atom_site_calc_flag
_atom_site_refinement_flags
Pd Pd 0.94183(3) 0.79512(3) 0.566037(17) 0.04267(17) Uani 1 1 d .
Fe Fe 0.86431(7) 0.74680(7) 0.73168(3) 0.0503(2) Uani 1 1 d .
S1 S 0.85759(13) 0.98815(11) 0.65305(7) 0.0517(4) Uani 1 1 d .
O1 O 0.9465(3) 0.9351(3) 0.62625(18) 0.0553(10) Uani 1 1 d .
O2 O 0.7707(4) 1.0408(4) 0.6127(2) 0.0746(14) Uani 1 1 d .
O3 O 0.9063(4) 1.0589(4) 0.6992(2) 0.0769(14) Uani 1 1 d .
C1 C 0.7617(5) 0.7648(4) 0.6562(2) 0.0424(11) Uani 1 1 d .
C2 C 0.7918(5) 0.8737(4) 0.6827(2) 0.0448(12) Uani 1 1 d .
C3 C 0.7531(5) 0.8769(5) 0.7352(3) 0.0566(15) Uani 1 1 d .
H3 H 0.7606 0.9389 0.7605 0.068 Uiso 1 1 calc R
C4 C 0.7006(5) 0.7694(5) 0.7430(3) 0.0549(14) Uani 1 1 d .
H4 H 0.6687 0.7476 0.7746 0.066 Uiso 1 1 calc R
C5 C 0.7055(5) 0.7013(4) 0.6939(2) 0.0484(13) Uani 1 1 d .
H5 H 0.6765 0.6268 0.6875 0.058 Uiso 1 1 calc R
C6 C 1.0319(6) 0.7869(7) 0.7527(3) 0.075(2) Uani 1 1 d .
H6 H 1.0657 0.8555 0.7435 0.090 Uiso 1 1 calc R
C7 C 0.9825(7) 0.7653(8) 0.8029(3) 0.082(2) Uani 1 1 d .
H7 H 0.9791 0.8172 0.8325 0.099 Uiso 1 1 calc R
C8 C 0.9402(7) 0.6516(7) 0.7990(3) 0.081(2) Uani 1 1 d .
H8 H 0.9036 0.6152 0.8257 0.097 Uiso 1 1 calc R
C9 C 0.9624(7) 0.6021(6) 0.7482(3) 0.076(2) Uani 1 1 d .
H9 H 0.9430 0.5276 0.7351 0.091 Uiso 1 1 calc R
C10 C 1.0196(6) 0.6863(7) 0.7205(3) 0.0720(19) Uani 1 1 d .
H10 H 1.0452 0.6757 0.6860 0.086 Uiso 1 1 calc R
P1 P 0.78533(12) 0.72133(10) 0.58746(6) 0.0408(3) Uani 1 1 d .
C11 C 0.6636(5) 0.7779(4) 0.5403(2) 0.0466(12) Uani 1 1 d .
C12 C 0.5635(6) 0.8028(5) 0.5586(3) 0.0617(16) Uani 1 1 d .
H12 H 0.5575 0.7895 0.5966 0.074 Uiso 1 1 calc R
C13 C 0.4732(6) 0.8460(6) 0.5231(4) 0.079(2) Uani 1 1 d .
H13 H 0.4055 0.8611 0.5363 0.095 Uiso 1 1 calc R
C14 C 0.4825(7) 0.8678(5) 0.4662(4) 0.081(2) Uani 1 1 d .
H14 H 0.4213 0.8996 0.4416 0.097 Uiso 1 1 calc R
C15 C 0.5810(7) 0.8425(6) 0.4464(3) 0.074(2) Uani 1 1 d .
H15 H 0.5873 0.8556 0.4085 0.089 Uiso 1 1 calc R
C16 C 0.6711(6) 0.7971(5) 0.4843(3) 0.0628(16) Uani 1 1 d .
H16 H 0.7385 0.7791 0.4713 0.075 Uiso 1 1 calc R
C21 C 0.7651(5) 0.5671(4) 0.5889(2) 0.0473(12) Uani 1 1 d .
C22 C 0.6613(6) 0.5164(5) 0.5704(3) 0.0608(16) Uani 1 1 d .
H22 H 0.5997 0.5620 0.5546 0.073 Uiso 1 1 calc R
C23 C 0.6481(7) 0.3983(5) 0.5752(3) 0.0710(19) Uani 1 1 d .
H23 H 0.5777 0.3642 0.5625 0.085 Uiso 1 1 calc R
C24 C 0.7374(7) 0.3322(5) 0.5982(3) 0.0678(19) Uani 1 1 d .
H24 H 0.7279 0.2527 0.6017 0.081 Uiso 1 1 calc R
C25 C 0.8390(7) 0.3797(5) 0.6161(3) 0.0682(19) Uani 1 1 d .
H25 H 0.8993 0.3329 0.6324 0.082 Uiso 1 1 calc R
C26 C 0.8559(6) 0.4961(5) 0.6111(2) 0.0558(15) Uani 1 1 d .
H26 H 0.9279 0.5277 0.6224 0.067 Uiso 1 1 calc R
N31 N 1.0877(4) 0.8811(4) 0.5411(2) 0.0509(11) Uani 1 1 d .
C32 C 1.1760(5) 0.8917(6) 0.5939(3) 0.0666(17) Uani 1 1 d .
H32A H 1.2064 0.8165 0.6048 0.100 Uiso 1 1 calc R
H32B H 1.1418 0.9237 0.6242 0.100 Uiso 1 1 calc R
H32C H 1.2361 0.9417 0.5863 0.100 Uiso 1 1 calc R
C33 C 1.1421(6) 0.8274(6) 0.4960(3) 0.0660(17) Uani 1 1 d .
H33A H 1.2027 0.8763 0.4880 0.099 Uiso 1 1 calc R
H33B H 1.0868 0.8181 0.4620 0.099 Uiso 1 1 calc R
H33C H 1.1723 0.7530 0.5087 0.099 Uiso 1 1 calc R
C34 C 1.0501(5) 1.0009(4) 0.5233(3) 0.0499(13) Uani 1 1 d .
H34A H 1.0306 1.0424 0.5558 0.060 Uiso 1 1 calc R
H34B H 1.1121 1.0418 0.5104 0.060 Uiso 1 1 calc R
C41 C 0.9465(7) 0.6647(6) 0.5109(3) 0.075(2) Uani 1 1 d .
H41A H 0.9432 0.6954 0.4732 0.112 Uiso 1 1 calc R
H41B H 0.8827 0.6143 0.5117 0.112 Uiso 1 1 calc R
H41C H 1.0158 0.6218 0.5214 0.112 Uiso 1 1 calc R
C51 C 0.6456(16) 0.3077(12) 0.2147(4) 0.134(6) Uiso 0.736(5) 1 d PD
H51A H 0.5770 0.3531 0.2143 0.160 Uiso 0.736(5) 1 calc PR
H51B H 0.7090 0.3513 0.2352 0.160 Uiso 0.736(5) 1 calc PR
Cl52 Cl 0.6667(5) 0.2852(4) 0.1462(2) 0.153(2) Uani 0.736(5) 1 d PDU
Cl53 Cl 0.6330(6) 0.1787(6) 0.2492(3) 0.196(3) Uani 0.736(5) 1 d PDU
C61 C 0.6789(12) 0.468(3) 0.4132(9) 0.096(10) Uiso 0.264(5) 1 d PD
H61A H 0.6740 0.4154 0.4444 0.115 Uiso 0.264(5) 1 calc PR
H61B H 0.6658 0.5466 0.4253 0.115 Uiso 0.264(5) 1 calc PR
Cl62 Cl 0.8099(10) 0.4566(11) 0.3906(7) 0.156(5) Uani 0.264(5) 1 d PDU
Cl63 Cl 0.5829(10) 0.4307(14) 0.3530(7) 0.163(6) Uani 0.264(5) 1 d PDU

loop_
_atom_site_aniso_label
_atom_site_aniso_U_11
_atom_site_aniso_U_22
_atom_site_aniso_U_33
_atom_site_aniso_U_23
_atom_site_aniso_U_13
_atom_site_aniso_U_12
Pd 0.0518(3) 0.0357(3) 0.0432(3) -0.00096(15) 0.01585(19) 0.00218(15)
Fe 0.0618(5) 0.0497(5) 0.0395(4) 0.0001(3) 0.0089(4) -0.0013(4)
S1 0.0665(9) 0.0326(6) 0.0615(9) -0.0062(6) 0.0271(7) -0.0043(6)
O1 0.063(2) 0.044(2) 0.065(3) -0.0117(18) 0.028(2) -0.0082(17)
O2 0.078(3) 0.053(2) 0.097(4) 0.028(2) 0.026(3) 0.011(2)
O3 0.101(4) 0.058(3) 0.081(3) -0.033(2) 0.043(3) -0.024(2)
C1 0.052(3) 0.036(2) 0.041(3) 0.002(2) 0.012(2) 0.000(2)
C2 0.054(3) 0.039(3) 0.045(3) -0.003(2) 0.017(2) 0.003(2)
C3 0.069(4) 0.052(3) 0.053(3) -0.013(3) 0.021(3) -0.007(3)
C4 0.067(4) 0.052(3) 0.050(3) 0.003(3) 0.023(3) 0.000(3)
C5 0.057(3) 0.044(3) 0.046(3) 0.004(2) 0.013(3) -0.005(2)
C6 0.056(4) 0.100(6) 0.065(5) 0.002(4) 0.001(3) -0.005(3)
C7 0.082(5) 0.103(6) 0.054(4) -0.011(4) -0.011(4) 0.004(4)
C8 0.096(6) 0.082(5) 0.058(4) 0.022(4) -0.003(4) 0.005(4)
C9 0.085(5) 0.066(4) 0.071(5) 0.010(4) -0.004(4) 0.008(4)
C10 0.060(4) 0.096(5) 0.059(4) -0.007(4) 0.007(3) 0.013(4)
P1 0.0512(8) 0.0318(6) 0.0404(7) -0.0013(5) 0.0101(6) 0.0002(5)
C11 0.061(3) 0.032(2) 0.045(3) 0.000(2) 0.003(3) -0.005(2)
C12 0.056(4) 0.066(4) 0.062(4) -0.002(3) 0.007(3) 0.004(3)
C13 0.065(4) 0.065(4) 0.099(6) 0.003(4) -0.011(4) 0.010(3)
C14 0.078(5) 0.049(4) 0.101(6) -0.005(4) -0.029(5) -0.005(3)
C15 0.081(5) 0.075(5) 0.057(4) 0.009(3) -0.016(4) -0.014(4)
C16 0.071(4) 0.063(4) 0.051(4) 0.004(3) 0.001(3) -0.007(3)
C21 0.063(3) 0.031(2) 0.050(3) -0.001(2) 0.017(3) 0.000(2)
C22 0.072(4) 0.038(3) 0.073(4) -0.001(3) 0.013(3) -0.006(3)
C23 0.089(5) 0.040(3) 0.085(5) -0.005(3) 0.017(4) -0.010(3)
C24 0.108(6) 0.035(3) 0.069(4) -0.003(3) 0.040(4) -0.003(3)
C25 0.099(6) 0.047(3) 0.060(4) 0.008(3) 0.018(4) 0.020(3)
C26 0.072(4) 0.045(3) 0.050(3) -0.004(2) 0.009(3) 0.006(3)
N31 0.048(3) 0.053(3) 0.055(3) 0.003(2) 0.020(2) 0.005(2)
C32 0.051(4) 0.082(4) 0.066(4) 0.011(3) 0.007(3) 0.004(3)
C33 0.063(4) 0.073(4) 0.070(4) 0.001(3) 0.034(3) 0.010(3)
C34 0.048(3) 0.045(3) 0.059(4) 0.009(2) 0.014(3) -0.001(2)
C41 0.105(6) 0.057(4) 0.070(5) -0.023(3) 0.039(4) -0.008(4)
Cl52 0.169(4) 0.165(4) 0.126(4) 0.019(3) 0.029(3) 0.054(3)
Cl53 0.174(5) 0.203(5) 0.209(6) 0.054(4) 0.025(4) -0.007(4)
Cl62 0.136(8) 0.120(7) 0.206(10) -0.004(7) 0.011(7) 0.008(6)
Cl63 0.131(8) 0.168(9) 0.191(10) -0.010(7) 0.032(7) -0.019(7)

loop_
_atom_type_symbol
_atom_type_description
_atom_type_scat_dispersion_real
_atom_type_scat_dispersion_imag
_atom_type_scat_source
C C 0.0033 0.0016 'International Tables Vol C Tables 4.2.6.8 and 6.1.1.4'
H H 0.0000 0.0000 'International Tables Vol C Tables 4.2.6.8 and 6.1.1.4'
N N 0.0061 0.0033 'International Tables Vol C Tables 4.2.6.8 and 6.1.1.4'
O O 0.0106 0.0060 'International Tables Vol C Tables 4.2.6.8 and 6.1.1.4'
P P 0.1023 0.0942 'International Tables Vol C Tables 4.2.6.8 and 6.1.1.4'
S S 0.1246 0.1234 'International Tables Vol C Tables 4.2.6.8 and 6.1.1.4'
Cl Cl 0.1484 0.1585 'International Tables Vol C Tables 4.2.6.8 and 6.1.1.4'
Fe Fe 0.3463 0.8444 'International Tables Vol C Tables 4.2.6.8 and 6.1.1.4'
Pd Pd -0.9988 1.0072 'International Tables Vol C Tables 4.2.6.8 and 6.1.1.4'

loop_
_geom_angle_atom_site_label_1
_geom_angle_atom_site_label_2
_geom_angle_atom_site_label_3
_geom_angle
_geom_angle_site_symmetry_1
C41 Pd O1 177.0(3) .
C41 Pd N31 93.1(2) .
O1 Pd N31 84.58(16) .
C41 Pd P1 88.7(2) .
O1 Pd P1 93.76(11) .
N31 Pd P1 174.79(13) .
C2 Fe C1 41.9(2) .
C2 Fe C3 41.1(2) .
C1 Fe C3 69.7(2) .
C2 Fe C7 126.1(3) .
C1 Fe C7 166.4(3) .
C3 Fe C7 105.0(3) .
C2 Fe C5 69.3(2) .
C1 Fe C5 40.9(2) .
C3 Fe C5 68.8(2) .
C7 Fe C5 150.1(3) .
C2 Fe C8 163.8(3) .
C1 Fe C8 152.6(3) .
C3 Fe C8 125.6(3) .
C7 Fe C8 40.5(3) .
C5 Fe C8 118.1(3) .
C2 Fe C6 106.9(3) .
C1 Fe C6 128.6(3) .
C3 Fe C6 116.6(3) .
C7 Fe C6 41.5(3) .
C5 Fe C6 167.7(3) .
C8 Fe C6 68.8(3) .
C2 Fe C4 69.4(2) .
C1 Fe C4 69.5(2) .
C3 Fe C4 40.9(2) .
C7 Fe C4 115.2(3) .
C5 Fe C4 40.9(2) .
C8 Fe C4 106.1(3) .
C6 Fe C4 150.0(3) .
C2 Fe C10 119.6(3) .
C1 Fe C10 110.5(3) .
C3 Fe C10 151.6(3) .
C7 Fe C10 67.9(3) .
C5 Fe C10 131.0(3) .
C8 Fe C10 67.7(3) .
C6 Fe C10 39.8(3) .
C4 Fe C10 167.3(3) .
C2 Fe C9 154.1(3) .
C1 Fe C9 120.1(3) .
C3 Fe C9 164.4(3) .
C7 Fe C9 68.2(3) .
C5 Fe C9 109.7(3) .
C8 Fe C9 40.3(3) .
C6 Fe C9 68.3(3) .
C4 Fe C9 127.8(3) .
C10 Fe C9 40.5(3) .
O3 S1 O2 115.8(3) .
O3 S1 O1 110.3(3) .
O2 S1 O1 112.6(3) .
O3 S1 C2 106.1(3) .
O2 S1 C2 105.7(3) .
O1 S1 C2 105.5(2) .
S1 O1 Pd 131.7(2) .
C5 C1 C2 106.7(5) .
C5 C1 P1 127.1(4) .
C2 C1 P1 126.1(4) .
C5 C1 Fe 70.2(3) .
C2 C1 Fe 67.9(3) .
P1 C1 Fe 128.8(3) .
C3 C2 C1 108.7(5) .
C3 C2 S1 125.3(4) .
C1 C2 S1 125.9(4) .
C3 C2 Fe 70.8(3) .
C1 C2 Fe 70.2(3) .
S1 C2 Fe 128.1(3) .
C2 C3 C4 108.3(5) .
C2 C3 Fe 68.1(3) .
C4 C3 Fe 70.2(3) .
C3 C4 C5 107.2(5) .
C3 C4 Fe 68.8(4) .
C5 C4 Fe 69.3(3) .
C1 C5 C4 109.0(5) .
C1 C5 Fe 68.9(3) .
C4 C5 Fe 69.8(4) .
C10 C6 C7 107.0(7) .
C10 C6 Fe 70.4(4) .
C7 C6 Fe 69.0(4) .
C8 C7 C6 107.5(7) .
C8 C7 Fe 69.8(4) .
C6 C7 Fe 69.5(4) .
C9 C8 C7 108.7(7) .
C9 C8 Fe 70.4(4) .
C7 C8 Fe 69.7(4) .
C8 C9 C10 107.2(7) .
C8 C9 Fe 69.3(4) .
C10 C9 Fe 69.7(4) .
C6 C10 C9 109.6(7) .
C6 C10 Fe 69.8(4) .
C9 C10 Fe 69.8(4) .
C1 P1 C21 102.7(2) .
C1 P1 C11 103.6(3) .
C21 P1 C11 105.9(3) .
C1 P1 Pd 112.15(18) .
C21 P1 Pd 120.80(19) .
C11 P1 Pd 110.12(19) .
C12 C11 C16 118.6(6) .
C12 C11 P1 122.2(5) .
C16 C11 P1 119.2(5) .
C13 C12 C11 121.8(7) .
C12 C13 C14 119.2(8) .
C15 C14 C13 120.4(7) .
C14 C15 C16 118.4(7) .
C11 C16 C15 121.6(7) .
C22 C21 C26 118.3(5) .
C22 C21 P1 122.1(4) .
C26 C21 P1 119.5(4) .
C21 C22 C23 120.3(6) .
C24 C23 C22 119.9(7) .
C25 C24 C23 120.7(6) .
C24 C25 C26 121.0(7) .
C25 C26 C21 119.7(6) .
C33 N31 C34 109.3(5) .
C33 N31 C32 108.0(5) .
C34 N31 C32 107.3(5) .
C33 N31 Pd 118.4(4) .
C34 N31 Pd 106.5(3) .
C32 N31 Pd 106.9(4) .
C34 C34 N31 111.3(5) 3_776
Cl52 C51 Cl53 111.2(9) .
Cl63 C61 Cl62 103.2(11) .

loop_
_geom_bond_atom_site_label_1
_geom_bond_atom_site_label_2
_geom_bond_distance
_geom_bond_site_symmetry_2
Pd C41 2.024(6) .
Pd O1 2.176(4) .
Pd N31 2.193(5) .
Pd P1 2.2105(15) .
Fe C2 1.998(5) .
Fe C1 2.029(5) .
Fe C3 2.035(6) .
Fe C7 2.046(7) .
Fe C5 2.046(6) .
Fe C8 2.047(7) .
Fe C6 2.052(7) .
Fe C4 2.054(6) .
Fe C10 2.059(7) .
Fe C9 2.060(7) .
S1 O3 1.427(5) .
S1 O2 1.440(5) .
S1 O1 1.475(4) .
S1 C2 1.762(5) .
C1 C5 1.425(7) .
C1 C2 1.440(7) .
C1 P1 1.795(6) .
C2 C3 1.416(8) .
C3 C4 1.430(8) .
C4 C5 1.433(8) .
C6 C10 1.400(11) .
C6 C7 1.453(11) .
C7 C8 1.417(12) .
C8 C9 1.416(11) .
C9 C10 1.425(11) .
P1 C21 1.816(5) .
P1 C11 1.821(6) .
C11 C12 1.382(9) .
C11 C16 1.383(9) .
C12 C13 1.361(9) .
C13 C14 1.414(12) .
C14 C15 1.382(11) .
C15 C16 1.399(9) .
C21 C22 1.388(8) .
C21 C26 1.404(8) .
C22 C23 1.393(8) .
C23 C24 1.364(10) .
C24 C25 1.347(11) .
C25 C26 1.382(9) .
N31 C33 1.495(7) .
N31 C34 1.508(7) .
N31 C32 1.518(8) .
C34 C34 1.503(11) 3_776
C51 Cl52 1.725(10) .
C51 Cl53 1.737(10) .
C61 Cl63 1.750(12) .
C61 Cl62 1.758(12) .

loop_
_geom_torsion_atom_site_label_1
_geom_torsion_atom_site_label_2
_geom_torsion_atom_site_label_3
_geom_torsion_atom_site_label_4
_geom_torsion
_geom_torsion_site_symmetry_4
O3 S1 O1 Pd 166.5(3) .
O2 S1 O1 Pd -62.5(4) .
C2 S1 O1 Pd 52.3(4) .
C41 Pd O1 S1 -167(5) .
N31 Pd O1 S1 153.3(4) .
P1 Pd O1 S1 -21.8(3) .
C2 Fe C1 C5 -118.4(4) .
C3 Fe C1 C5 -80.7(3) .
C7 Fe C1 C5 -149.6(12) .
C8 Fe C1 C5 48.7(7) .
C6 Fe C1 C5 171.0(4) .
C4 Fe C1 C5 -36.8(3) .
C10 Fe C1 C5 129.6(4) .
C9 Fe C1 C5 85.8(4) .
C3 Fe C1 C2 37.8(3) .
C7 Fe C1 C2 -31.1(13) .
C5 Fe C1 C2 118.4(4) .
C8 Fe C1 C2 167.1(6) .
C6 Fe C1 C2 -70.6(4) .
C4 Fe C1 C2 81.6(3) .
C10 Fe C1 C2 -111.9(4) .
C9 Fe C1 C2 -155.7(4) .
C2 Fe C1 P1 119.3(5) .
C3 Fe C1 P1 157.1(4) .
C7 Fe C1 P1 88.2(13) .
C5 Fe C1 P1 -122.2(5) .
C8 Fe C1 P1 -73.5(8) .
C6 Fe C1 P1 48.7(5) .
C4 Fe C1 P1 -159.1(4) .
C10 Fe C1 P1 7.4(5) .
C9 Fe C1 P1 -36.4(5) .
C5 C1 C2 C3 -0.9(7) .
P1 C1 C2 C3 176.6(4) .
Fe C1 C2 C3 -60.6(4) .
C5 C1 C2 S1 -177.0(4) .
P1 C1 C2 S1 0.5(8) .
Fe C1 C2 S1 123.3(5) .
C5 C1 C2 Fe 59.7(4) .
P1 C1 C2 Fe -122.8(4) .
O3 S1 C2 C3 24.6(6) .
O2 S1 C2 C3 -98.9(6) .
O1 S1 C2 C3 141.6(5) .
O3 S1 C2 C1 -160.0(5) .
O2 S1 C2 C1 76.5(5) .
O1 S1 C2 C1 -42.9(6) .
O3 S1 C2 Fe -68.0(4) .
O2 S1 C2 Fe 168.5(3) .
O1 S1 C2 Fe 49.1(4) .
C1 Fe C2 C3 119.1(5) .
C7 Fe C2 C3 -69.6(5) .
C5 Fe C2 C3 81.1(4) .
C8 Fe C2 C3 -39.4(12) .
C6 Fe C2 C3 -111.3(4) .
C4 Fe C2 C3 37.2(3) .
C10 Fe C2 C3 -152.6(4) .
C9 Fe C2 C3 173.7(6) .
C3 Fe C2 C1 -119.1(5) .
C7 Fe C2 C1 171.3(4) .
C5 Fe C2 C1 -38.0(3) .
C8 Fe C2 C1 -158.5(10) .
C6 Fe C2 C1 129.6(4) .
C4 Fe C2 C1 -81.9(3) .
C10 Fe C2 C1 88.3(4) .
C9 Fe C2 C1 54.6(7) .
C1 Fe C2 S1 -120.6(5) .
C3 Fe C2 S1 120.3(5) .
C7 Fe C2 S1 50.8(5) .
C5 Fe C2 S1 -158.6(4) .
C8 Fe C2 S1 81.0(11) .
C6 Fe C2 S1 9.0(4) .
C4 Fe C2 S1 157.5(4) .
C10 Fe C2 S1 -32.3(5) .
C9 Fe C2 S1 -66.0(8) .
C1 C2 C3 C4 1.4(7) .
S1 C2 C3 C4 177.5(5) .
Fe C2 C3 C4 -58.9(5) .
C1 C2 C3 Fe 60.2(4) .
S1 C2 C3 Fe -123.7(5) .
C1 Fe C3 C2 -38.5(3) .
C7 Fe C3 C2 128.4(4) .
C5 Fe C3 C2 -82.4(4) .
C8 Fe C3 C2 167.4(4) .
C6 Fe C3 C2 85.5(4) .
C4 Fe C3 C2 -120.3(5) .
C10 Fe C3 C2 57.3(7) .
C9 Fe C3 C2 -169.7(10) .
C2 Fe C3 C4 120.3(5) .
C1 Fe C3 C4 81.8(4) .
C7 Fe C3 C4 -111.3(4) .
C5 Fe C3 C4 37.9(3) .
C8 Fe C3 C4 -72.3(5) .
C6 Fe C3 C4 -154.2(4) .
C10 Fe C3 C4 177.5(5) .
C9 Fe C3 C4 -49.5(11) .
C2 C3 C4 C5 -1.3(7) .
Fe C3 C4 C5 -58.8(4) .
C2 C3 C4 Fe 57.5(4) .
C2 Fe C4 C3 -37.3(4) .
C1 Fe C4 C3 -82.2(4) .
C7 Fe C4 C3 83.9(5) .
C5 Fe C4 C3 -119.1(5) .
C8 Fe C4 C3 126.3(4) .
C6 Fe C4 C3 51.0(7) .
C10 Fe C4 C3 -174.7(11) .
C9 Fe C4 C3 165.0(4) .
C2 Fe C4 C5 81.8(3) .
C1 Fe C4 C5 36.9(3) .
C3 Fe C4 C5 119.1(5) .
C7 Fe C4 C5 -157.0(4) .
C8 Fe C4 C5 -114.6(4) .
C6 Fe C4 C5 170.1(5) .
C10 Fe C4 C5 -55.6(13) .
C9 Fe C4 C5 -75.9(4) .
C2 C1 C5 C4 0.1(7) .
P1 C1 C5 C4 -177.4(4) .
Fe C1 C5 C4 58.4(4) .
C2 C1 C5 Fe -58.3(4) .
P1 C1 C5 Fe 124.3(5) .
C3 C4 C5 C1 0.7(7) .
Fe C4 C5 C1 -57.8(4) .
C3 C4 C5 Fe 58.5(4) .
C2 Fe C5 C1 38.9(3) .
C3 Fe C5 C1 83.0(3) .
C7 Fe C5 C1 166.1(6) .
C8 Fe C5 C1 -156.9(4) .
C6 Fe C5 C1 -35.2(13) .
C4 Fe C5 C1 120.9(4) .
C10 Fe C5 C1 -72.9(5) .
C9 Fe C5 C1 -113.5(4) .
C2 Fe C5 C4 -82.0(3) .
C1 Fe C5 C4 -120.9(4) .
C3 Fe C5 C4 -37.9(3) .
C7 Fe C5 C4 45.2(7) .
C8 Fe C5 C4 82.1(4) .
C6 Fe C5 C4 -156.2(12) .
C10 Fe C5 C4 166.1(4) .
C9 Fe C5 C4 125.5(4) .
C2 Fe C6 C10 -116.3(5) .
C1 Fe C6 C10 -75.1(5) .
C3 Fe C6 C10 -159.5(4) .
C7 Fe C6 C10 118.0(7) .
C5 Fe C6 C10 -46.2(14) .
C8 Fe C6 C10 80.3(5) .
C4 Fe C6 C10 165.8(5) .
C9 Fe C6 C10 36.8(5) .
C2 Fe C6 C7 125.8(5) .
C1 Fe C6 C7 167.0(4) .
C3 Fe C6 C7 82.6(5) .
C5 Fe C6 C7 -164.1(11) .
C8 Fe C6 C7 -37.7(5) .
C4 Fe C6 C7 47.8(8) .
C10 Fe C6 C7 -118.0(7) .
C9 Fe C6 C7 -81.2(5) .
C10 C6 C7 C8 -0.8(8) .
Fe C6 C7 C8 59.7(5) .
C10 C6 C7 Fe -60.4(5) .
C2 Fe C7 C8 167.5(5) .
C1 Fe C7 C8 -167.2(11) .
C3 Fe C7 C8 127.9(5) .
C5 Fe C7 C8 54.6(8) .
C6 Fe C7 C8 -118.7(7) .
C4 Fe C7 C8 85.5(6) .
C10 Fe C7 C8 -81.1(6) .
C9 Fe C7 C8 -37.3(5) .
C2 Fe C7 C6 -73.8(5) .
C1 Fe C7 C6 -48.5(14) .
C3 Fe C7 C6 -113.4(5) .
C5 Fe C7 C6 173.3(5) .
C8 Fe C7 C6 118.7(7) .
C4 Fe C7 C6 -155.8(4) .
C10 Fe C7 C6 37.6(5) .
C9 Fe C7 C6 81.4(5) .
C6 C7 C8 C9 0.3(9) .
Fe C7 C8 C9 59.7(5) .
C6 C7 C8 Fe -59.5(5) .
C2 Fe C8 C9 -158.4(9) .
C1 Fe C8 C9 53.8(9) .
C3 Fe C8 C9 170.7(4) .
C7 Fe C8 C9 -119.7(7) .
C5 Fe C8 C9 87.7(5) .
C6 Fe C8 C9 -81.1(5) .
C4 Fe C8 C9 130.2(5) .
C10 Fe C8 C9 -38.1(5) .
C2 Fe C8 C7 -38.7(13) .
C1 Fe C8 C7 173.5(6) .
C3 Fe C8 C7 -69.6(6) .
C5 Fe C8 C7 -152.6(5) .
C6 Fe C8 C7 38.6(5) .
C4 Fe C8 C7 -110.1(5) .
C10 Fe C8 C7 81.6(5) .
C9 Fe C8 C7 119.7(7) .
C7 C8 C9 C10 0.3(9) .
Fe C8 C9 C10 59.7(5) .
C7 C8 C9 Fe -59.3(5) .
C2 Fe C9 C8 166.4(6) .
C1 Fe C9 C8 -154.6(5) .
C3 Fe C9 C8 -29.1(13) .
C7 Fe C9 C8 37.4(5) .
C5 Fe C9 C8 -110.6(5) .
C6 Fe C9 C8 82.3(5) .
C4 Fe C9 C8 -68.2(6) .
C10 Fe C9 C8 118.5(7) .
C2 Fe C9 C10 47.9(8) .
C1 Fe C9 C10 86.9(5) .
C3 Fe C9 C10 -147.7(9) .
C7 Fe C9 C10 -81.1(5) .
C5 Fe C9 C10 130.8(4) .
C8 Fe C9 C10 -118.5(7) .
C6 Fe C9 C10 -36.2(5) .
C4 Fe C9 C10 173.3(4) .
C7 C6 C10 C9 1.0(8) .
Fe C6 C10 C9 -58.6(5) .
C7 C6 C10 Fe 59.5(5) .
C8 C9 C10 C6 -0.8(8) .
Fe C9 C10 C6 58.6(5) .
C8 C9 C10 Fe -59.4(5) .
C2 Fe C10 C6 80.8(5) .
C1 Fe C10 C6 126.3(5) .
C3 Fe C10 C6 41.3(8) .
C7 Fe C10 C6 -39.2(5) .
C5 Fe C10 C6 168.3(4) .
C8 Fe C10 C6 -83.1(5) .
C4 Fe C10 C6 -146.0(11) .
C9 Fe C10 C6 -121.1(7) .
C2 Fe C10 C9 -158.1(4) .
C1 Fe C10 C9 -112.7(4) .
C3 Fe C10 C9 162.4(5) .
C7 Fe C10 C9 81.8(5) .
C5 Fe C10 C9 -70.7(5) .
C8 Fe C10 C9 37.9(5) .
C6 Fe C10 C9 121.1(7) .
C4 Fe C10 C9 -25.0(14) .
C5 C1 P1 C21 -18.4(6) .
C2 C1 P1 C21 164.7(5) .
Fe C1 P1 C21 75.2(4) .
C5 C1 P1 C11 91.7(5) .
C2 C1 P1 C11 -85.2(5) .
Fe C1 P1 C11 -174.7(3) .
C5 C1 P1 Pd -149.6(5) .
C2 C1 P1 Pd 33.5(5) .
Fe C1 P1 Pd -55.9(4) .
C41 Pd P1 C1 156.4(3) .
O1 Pd P1 C1 -21.8(2) .
N31 Pd P1 C1 -93.1(15) .
C41 Pd P1 C21 35.1(3) .
O1 Pd P1 C21 -143.1(2) .
N31 Pd P1 C21 145.6(15) .
C41 Pd P1 C11 -88.8(3) .
O1 Pd P1 C11 92.9(2) .
N31 Pd P1 C11 21.7(15) .
C1 P1 C11 C12 -22.7(5) .
C21 P1 C11 C12 85.0(5) .
Pd P1 C11 C12 -142.9(4) .
C1 P1 C11 C16 157.1(4) .
C21 P1 C11 C16 -95.2(5) .
Pd P1 C11 C16 37.0(5) .
C16 C11 C12 C13 -0.4(9) .
P1 C11 C12 C13 179.4(5) .
C11 C12 C13 C14 -1.0(10) .
C12 C13 C14 C15 1.8(11) .
C13 C14 C15 C16 -1.1(10) .
C12 C11 C16 C15 1.1(9) .
P1 C11 C16 C15 -178.7(5) .
C14 C15 C16 C11 -0.4(10) .
C1 P1 C21 C22 91.7(5) .
C11 P1 C21 C22 -16.7(6) .
Pd P1 C21 C22 -142.6(5) .
C1 P1 C21 C26 -86.1(5) .
C11 P1 C21 C26 165.6(5) .
Pd P1 C21 C26 39.7(5) .
C26 C21 C22 C23 1.4(10) .
P1 C21 C22 C23 -176.4(5) .
C21 C22 C23 C24 0.3(11) .
C22 C23 C24 C25 -0.6(11) .
C23 C24 C25 C26 -0.8(11) .
C24 C25 C26 C21 2.5(10) .
C22 C21 C26 C25 -2.7(9) .
P1 C21 C26 C25 175.1(5) .
C41 Pd N31 C33 0.5(5) .
O1 Pd N31 C33 178.5(5) .
P1 Pd N31 C33 -109.8(14) .
C41 Pd N31 C34 124.0(4) .
O1 Pd N31 C34 -58.0(3) .
P1 Pd N31 C34 13.7(17) .
C41 Pd N31 C32 -121.6(4) .
O1 Pd N31 C32 56.5(4) .
P1 Pd N31 C32 128.1(14) .
C33 N31 C34 C34 72.0(7) 3_776
C32 N31 C34 C34 -171.2(6) 3_776
Pd N31 C34 C34 -57.0(7) 3_776
